data_2006382
loop_
_publ_author_name
'Meyers, Cal Y.'
'Hou, Yuqing'
'Scott, Delano'
'Robinson, Paul D.'

_publ_section_title
;
 Exclusive Formation of Crystalline
 <i>sp</i>-9-(<i>o</i>-Isopropylphenyl)fluorene from its <i>ap</i>
 Rotamer in Solution
;
_journal_issue 8
_journal_name_full 'Acta Crystallographica Section C'
_journal_page_first 1149
_journal_page_last 1151
_journal_paper_doi 10.1107/S0108270197003739
_journal_volume 53
_journal_year 1997
_chemical_formula_moiety 'C22 H20'
_chemical_formula_sum 'C22 H20'
_chemical_formula_weight 284.40
_chemical_name_systematic
;
sp-9-(o-isopropylphenyl)fluorene
;
_space_group_IT_number 14
_symmetry_cell_setting monoclinic
_symmetry_space_group_name_Hall '-P 2ybc'
_symmetry_space_group_name_H-M 'P 1 21/c 1'
_cell_angle_alpha 90.00
_cell_angle_beta 95.182(14)
_cell_angle_gamma 90.00
_cell_formula_units_Z 4
_cell_length_a 11.7734(17)
_cell_length_b 15.773(2)
_cell_length_c 8.7960(16)
_cell_measurement_reflns_used 22
_cell_measurement_temperature 296
_cell_measurement_theta_max 17.3
_cell_measurement_theta_min 10.3
_cell_volume 1626.8(4)
_computing_cell_refinement 'MSC/AFC Diffractometer Control Software'
_computing_data_collection
;MSC/AFC Diffractometer Control Software (Molecular Structure Corporation,
 1996)
;
_computing_data_reduction 'PROCESS TEXSAN (Molecular Structure Corporation, 1995)'
_computing_molecular_graphics 'TEXSAN, ORTEP (Johnson, 1965)'
_computing_publication_material 'TEXSAN, SHELXL93, and PLATON (Spek, 1990)'
_computing_structure_refinement 'TEXSAN LS and SHELXL93 (Sheldrick, 1993)'
_computing_structure_solution 'TEXSAN, SHELXS86 (Sheldrick, 1985)'
_diffrn_ambient_temperature 296
_diffrn_measurement_device 'Rigaku AFC-5S diffractometer'
_diffrn_measurement_method '\w (rate 4\% min^-1^ in \w)'
_diffrn_radiation_monochromator graphite
_diffrn_radiation_source 'X-ray tube'
_diffrn_radiation_type 'Mo K\a'
_diffrn_radiation_wavelength 0.71069
_diffrn_reflns_av_R_equivalents 0.0321
_diffrn_reflns_av_sigmaI/netI 0.0912
_diffrn_reflns_limit_h_max 13
_diffrn_reflns_limit_h_min -13
_diffrn_reflns_limit_k_max 18
_diffrn_reflns_limit_k_min 0
_diffrn_reflns_limit_l_max 10
_diffrn_reflns_limit_l_min 0
_diffrn_reflns_number 3064
_diffrn_reflns_theta_max 25
_diffrn_reflns_theta_min 2.16
_diffrn_standards_decay_% -0.56
_diffrn_standards_interval_count 150
_diffrn_standards_number 3
_exptl_absorpt_coefficient_mu 0.065
_exptl_absorpt_correction_T_max 1.0000
_exptl_absorpt_correction_T_min 1.0000
_exptl_absorpt_correction_type none
_exptl_crystal_colour colorless
_exptl_crystal_density_diffrn 1.161
_exptl_crystal_density_method 'not measured'
_exptl_crystal_description prism
_exptl_crystal_F_000 608
_exptl_crystal_size_max 0.33
_exptl_crystal_size_mid 0.30
_exptl_crystal_size_min 0.29
_refine_diff_density_max 0.188
_refine_diff_density_min -0.156
_refine_ls_extinction_method none
_refine_ls_goodness_of_fit_all 1.016
_refine_ls_goodness_of_fit_obs 1.173
_refine_ls_hydrogen_treatment 'H atoms riding'
_refine_ls_matrix_type full
_refine_ls_number_parameters 201
_refine_ls_number_reflns 2864
_refine_ls_number_restraints 0
_refine_ls_restrained_S_all 1.016
_refine_ls_restrained_S_obs 1.173
_refine_ls_R_factor_all 0.1830
_refine_ls_R_factor_obs .0459
_refine_ls_shift/esd_max 0.000
_refine_ls_shift/esd_mean 0.000
_refine_ls_structure_factor_coef Fsqd
_refine_ls_weighting_details 'w = 1/[\s^2^(Fo^2^)+(0.0501P)^2^+0.3571P] where P=(Fo^2^+2Fc^2^)/3'
_refine_ls_weighting_scheme calc
_refine_ls_wR_factor_all 0.1619
_refine_ls_wR_factor_obs .1090
_reflns_number_observed 1090
_reflns_number_total 2864
_reflns_observed_criterion >2\s(I)
_cod_data_source_file fg1290.cif
_cod_data_source_block default
_cod_depositor_comments
;
The following automatic conversions were performed:

'_refine_ls_weighting_scheme' value 'calc w =
1/[\s^2^(Fo^2^)+(0.0501P)^2^+0.3571P] where P=(Fo^2^+2Fc^2^)/3' was
changed to 'calc'. New tag '_refine_ls_weighting_details' was
created. The value of the new tag was set to 'w =
1/[\s^2^(Fo^2^)+(0.0501P)^2^+0.3571P] where P=(Fo^2^+2Fc^2^)/3'.

Automatic conversion script
Id: cif_fix_values 3143 2015-03-26 13:38:13Z robertas 
;
_cod_original_cell_volume 1626.7(4)
_cod_original_sg_symbol_H-M 'P 21/c'
_cod_database_code 2006382

loop_
_symmetry_equiv_pos_as_xyz
'x, y, z'
'-x, y+1/2, -z+1/2'
'-x, -y, -z'
'x, -y-1/2, z-1/2'

loop_
_atom_site_aniso_label
_atom_site_aniso_U_11
_atom_site_aniso_U_22
_atom_site_aniso_U_33
_atom_site_aniso_U_12
_atom_site_aniso_U_13
_atom_site_aniso_U_23
C1 .065(2) .071(2) .069(3) .007(2) .013(2) .003(2)
C2 .063(2) .093(3) .093(3) .012(2) -.004(2) -.012(3)
C3 .054(2) .082(3) .115(4) -.005(2) .007(3) -.027(3)
C4 .057(2) .063(2) .095(3) .000(2) .025(2) -.010(2)
C4a .050(2) .050(2) .070(2) .005(2) .019(2) -.005(2)
C4b .063(2) .047(2) .061(2) .007(2) .019(2) .001(2)
C5 .090(3) .060(2) .080(3) .006(2) .031(2) .005(2)
C6 .126(4) .074(3) .065(3) .024(3) .027(3) .004(2)
C7 .110(3) .086(3) .069(3) .019(3) -.008(3) -.015(2)
C8 .077(3) .078(3) .076(3) .003(2) .006(2) -.012(2)
C8a .054(2) .051(2) .063(2) .003(2) .013(2) -.008(2)
C9 .052(2) .046(2) .065(2) .001(2) .017(2) -.002(2)
C9a .050(2) .053(2) .057(2) .008(2) .015(2) -.004(2)
C1' .051(2) .055(2) .059(2) .000(2) .013(2) -.006(2)
C2' .047(2) .065(2) .057(2) -.006(2) .005(2) -.003(2)
C3' .046(2) .094(3) .070(2) -.005(2) .012(2) .000(2)
C4' .057(2) .098(3) .082(3) .016(2) .018(2) -.012(3)
C5' .075(2) .073(3) .109(3) .009(2) .027(2) -.013(2)
C6' .065(2) .057(2) .108(3) .001(2) .030(2) -.010(2)
C7' .056(2) .070(2) .083(3) -.013(2) .023(2) .004(2)
C8' .131(4) .080(3) .089(3) -.008(3) .002(3) -.012(3)
C9' .113(3) .105(3) .103(4) -.014(3) .013(3) .031(3)

loop_
_atom_site_label
_atom_site_fract_x
_atom_site_fract_y
_atom_site_fract_z
_atom_site_U_iso_or_equiv
_atom_site_thermal_displace_type
_atom_site_calc_flag
_atom_site_refinement_flags
_atom_site_occupancy
_atom_site_disorder_group
_atom_site_type_symbol
C1 .9869(3) .0725(2) .2997(4) .0677(10) Uani d . 1 . C
C2 1.0919(3) .1091(2) .3409(5) .0838(13) Uani d . 1 . C
C3 1.1487(3) .1536(3) .2364(6) .0837(12) Uani d . 1 . C
C4 1.1023(3) .1629(2) .0876(5) .0705(11) Uani d . 1 . C
C4a .9963(3) .1263(2) .0443(4) .0556(9) Uani d . 1 . C
C4b .9264(3) .1252(2) -.1017(4) .0561(9) Uani d . 1 . C
C5 .9452(3) .1603(2) -.2427(5) .0752(11) Uani d . 1 . C
C6 .8645(4) .1483(3) -.3639(5) .0872(13) Uani d . 1 . C
C7 .7660(4) .1023(3) -.3470(5) .0894(13) Uani d . 1 . C
C8 .7466(3) .0675(2) -.2059(4) .0771(11) Uani d . 1 . C
C8a .8278(3) .0788(2) -.0840(4) .0557(9) Uani d . 1 . C
C9 .8279(2) .0460(2) .0782(3) .0539(9) Uani d . 1 . C
C9a .9399(2) .0809(2) .1513(4) .0529(8) Uani d . 1 . C
C1' .7244(2) .0727(2) .1601(3) .0546(8) Uani d . 1 . C
C2' .6527(3) .0159(2) .2266(4) .0563(9) Uani d . 1 . C
C3' .5601(3) .0497(3) .2955(4) .0697(10) Uani d . 1 . C
C4' .5408(3) .1357(3) .3029(4) .0782(11) Uani d . 1 . C
C5' .6127(3) .1906(3) .2395(5) .0847(12) Uani d . 1 . C
C6' .7031(3) .1594(2) .1692(4) .0752(11) Uani d . 1 . C
C7' .6719(3) -.0796(2) .2232(4) .0687(10) Uani d . 1 . C
C8' .6119(4) -.1183(2) .0808(5) .1004(14) Uani d . 1 . C
C9' .6354(3) -.1261(3) .3640(5) .1066(15) Uani d . 1 . C
H1 .9487(3) .0427(2) .3709(4) .081 Uiso calc R 1 . H
H2 1.1246(3) .1037(2) .4407(5) .101 Uiso calc R 1 . H
H3 1.2192(3) .1777(3) .2665(6) .100 Uiso calc R 1 . H
H4 1.1410(3) .1929(2) .0173(5) .085 Uiso calc R 1 . H
H5 1.0111(3) .1912(2) -.2546(5) .090 Uiso calc R 1 . H
H6 .8761(4) .1714(3) -.4585(5) .105 Uiso calc R 1 . H
H7 .7126(4) .0946(3) -.4303(5) .107 Uiso calc R 1 . H
H8 .6802(3) .0373(2) -.1940(4) .092 Uiso calc R 1 . H
H9 .8322(2) -.0161(2) .0768(3) .065 Uiso calc R 1 . H
H3' .5099(3) .0129(3) .3377(4) .084 Uiso calc R 1 . H
H4' .4792(3) .1562(3) .3508(4) .094 Uiso calc R 1 . H
H5' .6005(3) .2488(3) .2441(5) .102 Uiso calc R 1 . H
H6' .7517(3) .1972(2) .1262(4) .090 Uiso calc R 1 . H
H7' .7539(3) -.0892(2) .2198(4) .082 Uiso calc R 1 . H
H8'a .5312(4) -.1102(16) .0811(16) .151 Uiso calc R 1 . H
H8'b .628(2) -.1779(4) .0784(16) .151 Uiso calc R 1 . H
H8'c .6381(18) -.0914(13) -.0075(5) .151 Uiso calc R 1 . H
H9'a .668(2) -.0984(12) .4548(5) .160 Uiso calc R 1 . H
H9'b .662(2) -.1838(6) .3631(18) .160 Uiso calc R 1 . H
H9'c .5537(4) -.1253(17) .3621(18) .160 Uiso calc R 1 . H

loop_
_atom_type_symbol
_atom_type_description
_atom_type_scat_dispersion_real
_atom_type_scat_dispersion_imag
_atom_type_scat_source
C C 0.0033 0.0016 'International Tables Vol C Tables 4.2.6.8 and 6.1.1.4'
H H 0.0000 0.0000 'International Tables Vol C Tables 4.2.6.8 and 6.1.1.4'

loop_
_geom_angle_atom_site_label_1
_geom_angle_atom_site_label_2
_geom_angle_atom_site_label_3
_geom_angle
_geom_angle_publ_flag
C9a C1 C2 118.7(3) no
C6' C1' C2' 119.1(3) no
C2' C1' C9 124.0(3) yes
C6' C1' C9 116.9(3) yes
C3 C2 C1 121.0(4) no
C1' C2' C3' 117.5(3) no
C1' C2' C7' 122.0(3) yes
C3' C2' C7' 120.5(3) yes
C2 C3 C4 120.9(4) no
C4' C3' C2' 122.3(3) no
C3 C4 C4a 118.8(3) no
C4 C4a C9a 119.7(3) no
C4 C4a C4b 131.5(3) no
C9a C4a C4b 108.8(3) no
C5 C4b C8a 120.6(3) no
C5 C4b C4a 130.9(3) no
C8a C4b C4a 108.4(3) no
C5' C4' C3' 119.7(3) no
C6 C5 C4b 118.7(4) no
C4' C5' C6' 119.4(4) no
C5 C6 C7 120.9(4) no
C5' C6' C1' 122.0(3) no
C6 C7 C8 120.5(4) no
C8' C7' C2' 110.9(3) no
C8' C7' C9' 109.4(3) no
C2' C7' C9' 113.8(3) no
C8 C8a C4b 120.4(3) no
C8 C8a C9 128.9(3) no
C4b C8a C9 110.8(3) no
C8a C8 C7 118.9(4) no
C9a C9 C8a 101.6(2) no
C9a C9 C1' 113.5(2) no
C8a C9 C1' 114.5(3) no
C1 C9a C4a 120.9(3) no
C1 C9a C9 128.7(3) no
C4a C9a C9 110.4(3) no

loop_
_geom_bond_atom_site_label_1
_geom_bond_atom_site_label_2
_geom_bond_site_symmetry_2
_geom_bond_distance
_geom_bond_publ_flag
C1 C9a . 1.377(4) no
C1 C2 . 1.383(5) no
C1' C6' . 1.394(4) no
C1' C2' . 1.395(4) no
C1' C9 . 1.529(4) yes
C2 C3 . 1.377(5) no
C2' C3' . 1.400(4) no
C2' C7' . 1.524(5) yes
C3 C4 . 1.380(5) no
C3' C4' . 1.377(5) no
C4 C4a . 1.396(4) no
C4a C9a . 1.398(4) no
C4a C4b . 1.461(4) no
C4b C5 . 1.393(4) no
C4b C8a . 1.393(4) no
C4' C5' . 1.365(5) no
C5 C6 . 1.376(5) no
C5' C6' . 1.370(4) no
C6 C7 . 1.387(5) no
C7 C8 . 1.394(5) no
C7' C8' . 1.510(5) no
C7' C9' . 1.533(4) no
C8a C8 . 1.382(4) no
C8a C9 . 1.518(4) no
C9 C9a . 1.517(4) no
C2' C9 . 2.583(4) yes
C6' C9 . 2.492(4) yes
C1' C7' . 2.554(4) yes
C3' C7' . 2.539(5) yes

loop_
_geom_torsion_atom_site_label_1
_geom_torsion_atom_site_label_2
_geom_torsion_atom_site_label_3
_geom_torsion_atom_site_label_4
_geom_torsion
_geom_torsion_publ_flag
C9a C1 C2 C3 0.2(5) no
C6' C1' C2' C3' 1.9(5) no
C9 C1' C2' C3' -179.0(3) no
C6' C1' C2' C7' -179.0(3) no
C9 C1' C2' C7' 0.1(5) no
C1 C2 C3 C4 0.0(6) no
C1' C2' C3' C4' -1.9(5) no
C7' C2' C3' C4' 179.0(3) no
C2 C3 C4 C4a 0.1(5) no
C3 C4 C4a C9a -0.4(5) no
C3 C4 C4a C4b 179.9(3) no
C4 C4a C4b C5 0.4(6) no
C9a C4a C4b C5 -179.4(3) no
C4 C4a C4b C8a 179.4(3) no
C9a C4a C4b C8a -0.3(3) no
C2' C3' C4' C5' 0.9(6) no
C8a C4b C5 C6 0.1(5) no
C4a C4b C5 C6 179.0(3) no
C3' C4' C5' C6' 0.1(6) no
C4b C5 C6 C7 0.0(6) no
C4' C5' C6' C1' -0.1(6) no
C2' C1' C6' C5' -1.0(6) no
C9 C1' C6' C5' 179.9(3) no
C5 C6 C7 C8 0.4(6) no
C1' C2' C7' C8' -88.4(4) no
C3' C2' C7' C8' 90.6(4) no
C1' C2' C7' C9' 147.7(3) no
C3' C2' C7' C9' -33.3(5) no
C5 C4b C8a C8 -0.6(5) no
C4a C4b C8a C8 -179.7(3) no
C5 C4b C8a C9 178.9(3) no
C4a C4b C8a C9 -0.2(3) no
C4b C8a C8 C7 0.9(5) no
C9 C8a C8 C7 -178.5(3) no
C6 C7 C8 C8a -0.9(6) no
C8 C8a C9 C9a -179.9(3) no
C4b C8a C9 C9a 0.6(3) no
C8 C8a C9 C1' -57.1(4) no
C4b C8a C9 C1' 123.4(3) no
C6' C1' C9 C9a 60.1(4) no
C2' C1' C9 C9a -119.0(3) no
C6' C1' C9 C8a -56.0(4) no
C2' C1' C9 C8a 124.9(3) no
C2 C1 C9a C4a -0.6(5) no
C2 C1 C9a C9 179.1(3) no
C4 C4a C9a C1 0.7(5) no
C4b C4a C9a C1 -179.5(3) no
C4 C4a C9a C9 -179.0(3) no
C4b C4a C9a C9 0.7(3) no
C8a C9 C9a C1 179.5(3) no
C1' C9 C9a C1 56.0(4) no
C8a C9 C9a C4a -0.8(3) no
C1' C9 C9a C4a -124.3(3) no

loop_
_cod_related_entry_id
_cod_related_entry_database
_cod_related_entry_code
1 ChemSpider 21137604
